data_4102743
loop_
_publ_author_name
'A. Daniel Schofield'
'Ainara Nova'
'Jonathan D. Selby'
'Catherine D. Manley'
'Andrew D. Schwarz'
'Eric Clot'
'Philip Mountford'

_publ_contact_author
;
 Professor P Mountford           
 Chemistry Reaearch Laboratory
 Mansfield Road
 Oxford
 OX1 3TA
 UK
;
_publ_contact_author_email Philip.Mountford@chem.ox.ac.uk
_publ_contact_author_fax '+44 1865 285141'
_publ_contact_author_phone '+44 1865 285140'
_publ_section_title
;
 M=N\a Cycloaddition and N\a-N\b Insertion in the Reactions of Titanium
 Hydrazido Compounds with Alkynes: A Combined Experimental and
 Computational Study
;
_journal_name_full 'Journal of the American Chemical Society'
_journal_page_first 10484
_journal_page_last 10497
_journal_paper_doi 10.1021/ja1036513
_journal_volume 132
_journal_year 2010
_chemical_formula_moiety 'C37 H52 N6 Si2 Ti1'
_chemical_formula_sum 'C37 H52 N6 Si2 Ti'
_chemical_formula_weight 684.93
_chemical_name_systematic
;
Ti(N2NMe){NC(Ph)C(Me)NPh2}(py)
;
_space_group_IT_number 14
_symmetry_cell_setting monoclinic
_symmetry_space_group_name_Hall '-P 2yn'
_symmetry_space_group_name_H-M 'P 1 21/n 1'
_atom_sites_solution_hydrogens geom
_atom_sites_solution_primary direct
_cell_angle_alpha 90
_cell_angle_beta 92.0565(4)
_cell_angle_gamma 90
_cell_formula_units_Z 8
_cell_length_a 10.19100(10)
_cell_length_b 19.6879(2)
_cell_length_c 38.0089(4)
_cell_measurement_reflns_used 26230
_cell_measurement_temperature 150
_cell_measurement_theta_max 27
_cell_measurement_theta_min 5
_cell_volume 7621.17(13)
_computing_cell_refinement 'DENZO/SCALEPACK (Otwinowski & Minor, 1997)'
_computing_data_collection 'COLLECT (Nonius, 1997-2001).'
_computing_data_reduction 'DENZO/SCALEPACK (Otwinowski & Minor, 1997)'
_computing_molecular_graphics 'CAMERON (Watkin et al., 1996)'
_computing_publication_material 'CRYSTALS (Betteridge et al., 2003)'
_computing_structure_refinement 'CRYSTALS (Betteridge et al., 2003)'
_computing_structure_solution 'SIR92 (Altomare et al., 1994)'
_diffrn_ambient_temperature 150
_diffrn_measured_fraction_theta_full 0.980
_diffrn_measured_fraction_theta_max 0.979
_diffrn_measurement_device_type 'Nonius KappaCCD'
_diffrn_measurement_method \w
_diffrn_radiation_monochromator graphite
_diffrn_radiation_type 'Mo K\a'
_diffrn_radiation_wavelength 0.71073
_diffrn_reflns_av_R_equivalents 0.087
_diffrn_reflns_limit_h_max 13
_diffrn_reflns_limit_h_min -13
_diffrn_reflns_limit_k_max 25
_diffrn_reflns_limit_k_min -25
_diffrn_reflns_limit_l_max 49
_diffrn_reflns_limit_l_min -49
_diffrn_reflns_number 54098
_diffrn_reflns_theta_full 26.933
_diffrn_reflns_theta_max 27.483
_diffrn_reflns_theta_min 5.107
_diffrn_standards_number 0
_exptl_absorpt_coefficient_mu 0.321
_exptl_absorpt_correction_T_max 0.98
_exptl_absorpt_correction_T_min 0.97
_exptl_absorpt_correction_type multi-scan
_exptl_absorpt_process_details 'DENZO/SCALEPACK (Otwinowski & Minor, 1997)'
_exptl_crystal_colour red
_exptl_crystal_density_diffrn 1.194
_exptl_crystal_description plate
_exptl_crystal_F_000 2928
_exptl_crystal_size_max 0.20
_exptl_crystal_size_mid 0.10
_exptl_crystal_size_min 0.05
_refine_diff_density_max 0.52
_refine_diff_density_min -0.32
_refine_ls_extinction_method None
_refine_ls_goodness_of_fit_ref 1.1400
_refine_ls_hydrogen_treatment constr
_refine_ls_matrix_type full
_refine_ls_number_parameters 829
_refine_ls_number_reflns 6837
_refine_ls_number_restraints 0
_refine_ls_R_factor_all 0.1262
_refine_ls_R_factor_gt 0.0397
_refine_ls_shift/su_max 0.006168
_refine_ls_structure_factor_coef F
_refine_ls_weighting_details
;
 Method, part 1, Chebychev polynomial, (Watkin, 1994, 
Prince, 1982) 
[weight] = 1.0/[A~0~*T~0~(x)+A~1~*T~1~(x) ... +A~n-1~]*T~n-1~(x)] 
where A~i~ are the Chebychev coefficients listed below 
and x= Fcalc/Fmax 
Method = Robust Weighting (Prince, 1982) 
W = [weight] * [1-(deltaF/6*sigmaF)^2^]^2^ 
A~i~ are: 
0.370 0.120 0.160 
;
_refine_ls_weighting_scheme calc
_refine_ls_wR_factor_all 0.1081
_refine_ls_wR_factor_gt 0.0443
_refine_ls_wR_factor_ref 0.0443
_reflns_limit_h_max 13
_reflns_limit_h_min -13
_reflns_limit_k_max 25
_reflns_limit_k_min 0
_reflns_limit_l_max 49
_reflns_limit_l_min 0
_reflns_number_gt 6837
_reflns_number_total 17133
_reflns_threshold_expression I>3.0\s(I)
_oxford_diffrn_Wilson_B_factor 2.12
_oxford_diffrn_Wilson_scale 78.10
_cod_data_source_file ja1036513_si_002_4.cif
_cod_data_source_block compound_13
_cod_original_sg_symbol_H-M 'P 1 21/n 1 '
_cod_original_formula_sum 'C37 H52 N6 Si2 Ti1'
_cod_database_code 4102743

loop_
_symmetry_equiv_pos_as_xyz
x,y,z
-x,-y,-z
-x+1/2,y+1/2,-z+1/2
x+1/2,-y+1/2,z+1/2

loop_
_atom_site_label
_atom_site_type_symbol
_atom_site_fract_x
_atom_site_fract_y
_atom_site_fract_z
_atom_site_U_iso_or_equiv
_atom_site_occupancy
_atom_site_adp_type
_atom_site_refinement_flags_posn
Ti1 Ti 0.30593(6) 0.36476(3) 0.391024(15) 0.0232 1.0000 Uani .
N1 N 0.3307(3) 0.45279(13) 0.39491(7) 0.0243 1.0000 Uani .
N2 N 0.4390(3) 0.56662(14) 0.35797(7) 0.0277 1.0000 Uani .
N3 N 0.3500(3) 0.31157(14) 0.43541(8) 0.0323 1.0000 Uani .
N4 N 0.1976(3) 0.34010(14) 0.34784(8) 0.0302 1.0000 Uani .
N5 N 0.1069(3) 0.34646(14) 0.41185(8) 0.0308 1.0000 Uani .
N6 N 0.4843(3) 0.33348(13) 0.36449(7) 0.0246 1.0000 Uani .
Si1 Si 0.49688(11) 0.29196(6) 0.45718(3) 0.0365 1.0000 Uani .
Si2 Si 0.20051(10) 0.37389(5) 0.30609(3) 0.0332 1.0000 Uani .
C1 C 0.3295(3) 0.51817(16) 0.40760(8) 0.0240 1.0000 Uani .
C2 C 0.3768(3) 0.57336(17) 0.39128(9) 0.0271 1.0000 Uani .
C3 C 0.2704(3) 0.52609(16) 0.44290(9) 0.0281 1.0000 Uani .
C4 C 0.1589(4) 0.5656(2) 0.44745(11) 0.0398 1.0000 Uani .
C5 C 0.1059(5) 0.5719(2) 0.48028(13) 0.0560 1.0000 Uani .
C6 C 0.1641(5) 0.5392(3) 0.50878(12) 0.0616 1.0000 Uani .
C7 C 0.2737(5) 0.4995(2) 0.50477(11) 0.0544 1.0000 Uani .
C8 C 0.3254(4) 0.4928(2) 0.47177(10) 0.0398 1.0000 Uani .
C9 C 0.3738(4) 0.64542(17) 0.40460(10) 0.0364 1.0000 Uani .
C10 C 0.5753(3) 0.55596(17) 0.35863(9) 0.0282 1.0000 Uani .
C11 C 0.6480(4) 0.55820(18) 0.39061(10) 0.0353 1.0000 Uani .
C12 C 0.7822(4) 0.5485(2) 0.39190(12) 0.0431 1.0000 Uani .
C13 C 0.8491(4) 0.5360(2) 0.36164(13) 0.0483 1.0000 Uani .
C14 C 0.7777(4) 0.5312(2) 0.32987(12) 0.0454 1.0000 Uani .
C15 C 0.6426(4) 0.53975(18) 0.32828(10) 0.0362 1.0000 Uani .
C16 C 0.3662(4) 0.59258(17) 0.32852(9) 0.0298 1.0000 Uani .
C17 C 0.2298(4) 0.5869(2) 0.32847(10) 0.0371 1.0000 Uani .
C18 C 0.1514(4) 0.6115(2) 0.30095(11) 0.0470 1.0000 Uani .
C19 C 0.2072(4) 0.6416(2) 0.27223(10) 0.0480 1.0000 Uani .
C20 C 0.3418(5) 0.6481(2) 0.27217(10) 0.0466 1.0000 Uani .
C21 C 0.4209(4) 0.62550(19) 0.29994(10) 0.0374 1.0000 Uani .
C22 C 0.2396(4) 0.2866(2) 0.45610(12) 0.0482 1.0000 Uani .
C23 C 0.1232(4) 0.3328(2) 0.45006(11) 0.0450 1.0000 Uani .
C24 C 0.0683(4) 0.2847(2) 0.39220(12) 0.0450 1.0000 Uani .
C25 C 0.0823(4) 0.2969(2) 0.35322(11) 0.0442 1.0000 Uani .
C26 C 0.0108(4) 0.4013(2) 0.40496(11) 0.0403 1.0000 Uani .
C27 C 0.6478(4) 0.3263(3) 0.43687(13) 0.0727 1.0000 Uani .
C28 C 0.5011(6) 0.3248(3) 0.50354(11) 0.0619 1.0000 Uani .
C29 C 0.5169(5) 0.1975(2) 0.45890(13) 0.0555 1.0000 Uani .
C30 C 0.1853(5) 0.3036(2) 0.27310(12) 0.0574 1.0000 Uani .
C31 C 0.0568(4) 0.4314(2) 0.29731(12) 0.0488 1.0000 Uani .
C32 C 0.3523(4) 0.42299(19) 0.29915(9) 0.0334 1.0000 Uani .
C33 C 0.5853(3) 0.37477(18) 0.35853(9) 0.0292 1.0000 Uani .
C34 C 0.6941(4) 0.3543(2) 0.34052(10) 0.0361 1.0000 Uani .
C35 C 0.6992(4) 0.2886(2) 0.32832(10) 0.0379 1.0000 Uani .
C36 C 0.5961(4) 0.24552(19) 0.33407(10) 0.0345 1.0000 Uani .
C37 C 0.4911(3) 0.26927(18) 0.35200(9) 0.0303 1.0000 Uani .
H41 H 0.1173 0.5894 0.4267 0.0520 1.0000 Uiso R
H51 H 0.0256 0.6003 0.4832 0.0712 1.0000 Uiso R
H61 H 0.1262 0.5442 0.5325 0.0743 1.0000 Uiso R
H71 H 0.3151 0.4755 0.5255 0.0681 1.0000 Uiso R
H81 H 0.4047 0.4637 0.4687 0.0508 1.0000 Uiso R
H91 H 0.3300 0.6464 0.4277 0.0480 1.0000 Uiso R
H92 H 0.4657 0.6628 0.4078 0.0480 1.0000 Uiso R
H93 H 0.3239 0.6748 0.3873 0.0480 1.0000 Uiso R
H111 H 0.6012 0.5669 0.4128 0.0444 1.0000 Uiso R
H121 H 0.8318 0.5504 0.4151 0.0541 1.0000 Uiso R
H131 H 0.9467 0.5308 0.3626 0.0609 1.0000 Uiso R
H141 H 0.8251 0.5215 0.3078 0.0539 1.0000 Uiso R
H151 H 0.5924 0.5343 0.3054 0.0460 1.0000 Uiso R
H171 H 0.1886 0.5652 0.3491 0.0462 1.0000 Uiso R
H181 H 0.0538 0.6071 0.3017 0.0586 1.0000 Uiso R
H191 H 0.1512 0.6582 0.2518 0.0599 1.0000 Uiso R
H201 H 0.3832 0.6697 0.2515 0.0573 1.0000 Uiso R
H211 H 0.5180 0.6328 0.2999 0.0473 1.0000 Uiso R
H221 H 0.2668 0.2863 0.4816 0.0611 1.0000 Uiso R
H222 H 0.2154 0.2395 0.4484 0.0611 1.0000 Uiso R
H231 H 0.1391 0.3764 0.4630 0.0563 1.0000 Uiso R
H232 H 0.0420 0.3107 0.4587 0.0563 1.0000 Uiso R
H241 H -0.0248 0.2731 0.3970 0.0592 1.0000 Uiso R
H242 H 0.1269 0.2464 0.3999 0.0592 1.0000 Uiso R
H251 H 0.0019 0.3203 0.3434 0.0544 1.0000 Uiso R
H252 H 0.0939 0.2527 0.3408 0.0544 1.0000 Uiso R
H261 H 0.0019 0.4095 0.3790 0.0509 1.0000 Uiso R
H262 H 0.0420 0.4437 0.4170 0.0509 1.0000 Uiso R
H263 H -0.0764 0.3879 0.4141 0.0509 1.0000 Uiso R
H271 H 0.7274 0.3125 0.4513 0.0914 1.0000 Uiso R
H272 H 0.6422 0.3770 0.4360 0.0914 1.0000 Uiso R
H273 H 0.6540 0.3080 0.4124 0.0914 1.0000 Uiso R
H281 H 0.5869 0.3126 0.5155 0.0770 1.0000 Uiso R
H282 H 0.4906 0.3753 0.5033 0.0770 1.0000 Uiso R
H283 H 0.4278 0.3038 0.5166 0.0770 1.0000 Uiso R
H291 H 0.6017 0.1862 0.4716 0.0673 1.0000 Uiso R
H292 H 0.4425 0.1769 0.4716 0.0673 1.0000 Uiso R
H293 H 0.5177 0.1791 0.4344 0.0673 1.0000 Uiso R
H301 H 0.1868 0.3231 0.2488 0.0740 1.0000 Uiso R
H302 H 0.2602 0.2712 0.2767 0.0740 1.0000 Uiso R
H303 H 0.1006 0.2790 0.2761 0.0740 1.0000 Uiso R
H311 H 0.0611 0.4501 0.2729 0.0603 1.0000 Uiso R
H312 H 0.0591 0.4696 0.3146 0.0603 1.0000 Uiso R
H313 H -0.0266 0.4052 0.2995 0.0603 1.0000 Uiso R
H321 H 0.3503 0.4417 0.2747 0.0406 1.0000 Uiso R
H322 H 0.3585 0.4612 0.3165 0.0406 1.0000 Uiso R
H323 H 0.4303 0.3926 0.3026 0.0406 1.0000 Uiso R
H331 H 0.5820 0.4223 0.3678 0.0366 1.0000 Uiso R
H341 H 0.7672 0.3868 0.3363 0.0457 1.0000 Uiso R
H351 H 0.7773 0.2724 0.3155 0.0470 1.0000 Uiso R
H361 H 0.5975 0.1978 0.3251 0.0437 1.0000 Uiso R
H371 H 0.4166 0.2376 0.3562 0.0375 1.0000 Uiso R
Ti101 Ti 0.92917(6) 0.85310(3) 0.379456(16) 0.0258 1.0000 Uani .
N101 N 0.8849(3) 0.93861(14) 0.38311(7) 0.0272 1.0000 Uani .
N102 N 0.9214(3) 1.07222(14) 0.35243(7) 0.0298 1.0000 Uani .
N103 N 0.9944(3) 0.81662(15) 0.42613(8) 0.0368 1.0000 Uani .
N104 N 0.8672(3) 0.81478(14) 0.33288(8) 0.0328 1.0000 Uani .
N105 N 0.7642(3) 0.78215(15) 0.39428(8) 0.0374 1.0000 Uani .
N106 N 1.1314(3) 0.85865(14) 0.36065(7) 0.0300 1.0000 Uani .
Si101 Si 1.11261(12) 0.85035(6) 0.45470(3) 0.0421 1.0000 Uani .
Si102 Si 0.88031(10) 0.84909(5) 0.29134(3) 0.0302 1.0000 Uani .
C101 C 0.8256(3) 0.99632(17) 0.39503(9) 0.0272 1.0000 Uani .
C102 C 0.8427(3) 1.06030(17) 0.38280(9) 0.0299 1.0000 Uani .
C103 C 0.7266(3) 0.98304(18) 0.42227(9) 0.0311 1.0000 Uani .
C104 C 0.5940(4) 0.9945(2) 0.41397(12) 0.0477 1.0000 Uani .
C105 C 0.4986(4) 0.9759(3) 0.43716(15) 0.0618 1.0000 Uani .
C106 C 0.5340(5) 0.9467(2) 0.46894(14) 0.0587 1.0000 Uani .
C107 C 0.6650(5) 0.9363(3) 0.47779(12) 0.0569 1.0000 Uani .
C108 C 0.7600(4) 0.9538(2) 0.45435(10) 0.0438 1.0000 Uani .
C109 C 0.7820(4) 1.12323(19) 0.39754(11) 0.0427 1.0000 Uani .
C110 C 1.0572(3) 1.08517(17) 0.35665(10) 0.0309 1.0000 Uani .
C111 C 1.1125(4) 1.09473(18) 0.39087(10) 0.0371 1.0000 Uani .
C112 C 1.2466(4) 1.10489(19) 0.39524(13) 0.0501 1.0000 Uani .
C113 C 1.3275(4) 1.1061(2) 0.36716(14) 0.0533 1.0000 Uani .
C114 C 1.2740(4) 1.0959(2) 0.33347(13) 0.0500 1.0000 Uani .
C115 C 1.1399(4) 1.08488(18) 0.32830(10) 0.0376 1.0000 Uani .
C116 C 0.8488(4) 1.08691(17) 0.32087(9) 0.0300 1.0000 Uani .
C117 C 0.7358(4) 1.0493(2) 0.31296(11) 0.0411 1.0000 Uani .
C118 C 0.6599(4) 1.0630(2) 0.28253(12) 0.0511 1.0000 Uani .
C119 C 0.6976(5) 1.1142(2) 0.25949(11) 0.0510 1.0000 Uani .
C120 C 0.8074(4) 1.1517(2) 0.26780(10) 0.0429 1.0000 Uani .
C121 C 0.8827(4) 1.13938(18) 0.29828(9) 0.0338 1.0000 Uani .
C122 C 0.9342(5) 0.7531(2) 0.43791(13) 0.0610 1.0000 Uani .
C123 C 0.7945(6) 0.7556(3) 0.42913(17) 0.1041 1.0000 Uani .
C124 C 0.7676(8) 0.7300(3) 0.36811(14) 0.1025 1.0000 Uani .
C125 C 0.7870(5) 0.7532(2) 0.33283(12) 0.0602 1.0000 Uani .
C126 C 0.6351(5) 0.8146(3) 0.3938(2) 0.1009 1.0000 Uani .
C127 C 1.1346(4) 0.94288(19) 0.44855(11) 0.0397 1.0000 Uani .
C128 C 1.0672(7) 0.8384(3) 0.50161(12) 0.0873 1.0000 Uani .
C129 C 1.2749(5) 0.8086(3) 0.44809(16) 0.0794 1.0000 Uani .
C130 C 0.9624(4) 0.7870(2) 0.26219(11) 0.0431 1.0000 Uani .
C131 C 0.7143(4) 0.8673(2) 0.27076(11) 0.0495 1.0000 Uani .
C132 C 0.9785(4) 0.92924(18) 0.29179(9) 0.0340 1.0000 Uani .
C133 C 1.2035(4) 0.91497(19) 0.35758(10) 0.0349 1.0000 Uani .
C134 C 1.3253(4) 0.9145(2) 0.34302(11) 0.0459 1.0000 Uani .
C135 C 1.3754(4) 0.8544(2) 0.33080(11) 0.0491 1.0000 Uani .
C136 C 1.3023(4) 0.7960(2) 0.33413(11) 0.0450 1.0000 Uani .
C137 C 1.1822(4) 0.80014(19) 0.34908(10) 0.0388 1.0000 Uani .
H1041 H 0.5679 1.0165 0.3911 0.0593 1.0000 Uiso R
H1051 H 0.4037 0.9834 0.4307 0.0761 1.0000 Uiso R
H1061 H 0.4651 0.9331 0.4857 0.0725 1.0000 Uiso R
H1071 H 0.6914 0.9162 0.5011 0.0725 1.0000 Uiso R
H1081 H 0.8548 0.9451 0.4605 0.0551 1.0000 Uiso R
H1091 H 0.7294 1.1109 0.4183 0.0540 1.0000 Uiso R
H1092 H 0.8525 1.1561 0.4050 0.0540 1.0000 Uiso R
H1093 H 0.7232 1.1445 0.3790 0.0540 1.0000 Uiso R
H1111 H 1.0549 1.0943 0.4116 0.0460 1.0000 Uiso R
H1121 H 1.2859 1.1110 0.4195 0.0594 1.0000 Uiso R
H1131 H 1.4236 1.1150 0.3710 0.0662 1.0000 Uiso R
H1141 H 1.3325 1.0959 0.3129 0.0640 1.0000 Uiso R
H1151 H 1.1017 1.0765 0.3041 0.0482 1.0000 Uiso R
H1171 H 0.7103 1.0121 0.3293 0.0491 1.0000 Uiso R
H1181 H 0.5775 1.0366 0.2775 0.0611 1.0000 Uiso R
H1191 H 0.6453 1.1226 0.2372 0.0642 1.0000 Uiso R
H1201 H 0.8335 1.1888 0.2514 0.0518 1.0000 Uiso R
H1211 H 0.9611 1.1681 0.3044 0.0448 1.0000 Uiso R
H1221 H 0.9503 0.7477 0.4639 0.0791 1.0000 Uiso R
H1222 H 0.9736 0.7137 0.4254 0.0791 1.0000 Uiso R
H1231 H 0.7529 0.7859 0.4466 0.1474 1.0000 Uiso R
H1232 H 0.7563 0.7089 0.4307 0.1474 1.0000 Uiso R
H1241 H 0.8416 0.6986 0.3747 0.1385 1.0000 Uiso R
H1242 H 0.6827 0.7046 0.3685 0.1385 1.0000 Uiso R
H1251 H 0.6995 0.7633 0.3212 0.0753 1.0000 Uiso R
H1252 H 0.8323 0.7173 0.3192 0.0753 1.0000 Uiso R
H1261 H 0.6135 0.8335 0.3698 0.1343 1.0000 Uiso R
H1262 H 0.6368 0.8523 0.4114 0.1343 1.0000 Uiso R
H1263 H 0.5670 0.7806 0.4001 0.1343 1.0000 Uiso R
H1271 H 1.2038 0.9598 0.4657 0.0487 1.0000 Uiso R
H1272 H 1.0500 0.9668 0.4527 0.0487 1.0000 Uiso R
H1273 H 1.1621 0.9520 0.4240 0.0487 1.0000 Uiso R
H1281 H 1.1368 0.8583 0.5177 0.1083 1.0000 Uiso R
H1282 H 0.9819 0.8620 0.5053 0.1083 1.0000 Uiso R
H1283 H 1.0577 0.7889 0.5067 0.1083 1.0000 Uiso R
H1291 H 1.3430 0.8283 0.4647 0.0963 1.0000 Uiso R
H1292 H 1.3013 0.8162 0.4233 0.0963 1.0000 Uiso R
H1293 H 1.2669 0.7587 0.4525 0.0963 1.0000 Uiso R
H1301 H 0.9699 0.8070 0.2382 0.0569 1.0000 Uiso R
H1302 H 1.0521 0.7765 0.2723 0.0569 1.0000 Uiso R
H1303 H 0.9095 0.7443 0.2605 0.0569 1.0000 Uiso R
H1311 H 0.7244 0.8870 0.2468 0.0619 1.0000 Uiso R
H1312 H 0.6672 0.9005 0.2857 0.0619 1.0000 Uiso R
H1313 H 0.6627 0.8242 0.2688 0.0619 1.0000 Uiso R
H1321 H 0.9837 0.9471 0.2673 0.0436 1.0000 Uiso R
H1322 H 0.9354 0.9637 0.3068 0.0436 1.0000 Uiso R
H1323 H 1.0690 0.9197 0.3016 0.0436 1.0000 Uiso R
H1331 H 1.1672 0.9588 0.3663 0.0445 1.0000 Uiso R
H1341 H 1.3771 0.9575 0.3415 0.0559 1.0000 Uiso R
H1351 H 1.4626 0.8536 0.3195 0.0625 1.0000 Uiso R
H1361 H 1.3368 0.7515 0.3258 0.0568 1.0000 Uiso R
H1371 H 1.1295 0.7577 0.3516 0.0469 1.0000 Uiso R

loop_
_atom_site_aniso_label
_atom_site_aniso_U_11
_atom_site_aniso_U_22
_atom_site_aniso_U_33
_atom_site_aniso_U_23
_atom_site_aniso_U_13
_atom_site_aniso_U_12
Ti1 0.0245(3) 0.0216(3) 0.0237(3) -0.0009(3) 0.0033(2) -0.0004(3)
N1 0.0255(15) 0.0244(15) 0.0233(15) -0.0015(11) 0.0069(12) -0.0022(12)
N2 0.0293(16) 0.0284(15) 0.0256(15) 0.0027(12) 0.0038(13) -0.0020(13)
N3 0.0345(17) 0.0302(16) 0.0322(17) 0.0103(13) 0.0035(14) 0.0000(13)
N4 0.0259(15) 0.0308(16) 0.0339(16) -0.0067(13) 0.0018(13) -0.0041(13)
N5 0.0296(16) 0.0269(16) 0.0364(17) 0.0032(13) 0.0073(13) -0.0003(13)
N6 0.0276(15) 0.0212(15) 0.0252(15) 0.0015(11) 0.0005(12) 0.0027(12)
Si1 0.0414(6) 0.0412(6) 0.0267(5) 0.0035(5) -0.0018(5) -0.0012(5)
Si2 0.0306(5) 0.0412(6) 0.0275(5) -0.0108(4) -0.0027(4) 0.0026(5)
C1 0.0229(17) 0.0256(18) 0.0232(17) -0.0003(14) -0.0015(14) 0.0008(14)
C2 0.0330(19) 0.0271(19) 0.0216(17) 0.0004(14) 0.0047(15) -0.0009(15)
C3 0.034(2) 0.0227(18) 0.0281(19) -0.0027(14) 0.0053(16) -0.0063(15)
C4 0.041(2) 0.040(2) 0.039(2) -0.0036(18) 0.0111(19) 0.0020(18)
C5 0.051(3) 0.057(3) 0.061(3) -0.013(2) 0.024(2) 0.001(2)
C6 0.087(4) 0.062(3) 0.038(3) -0.013(2) 0.033(3) -0.011(3)
C7 0.083(4) 0.051(3) 0.030(2) 0.005(2) 0.013(2) -0.010(3)
C8 0.053(3) 0.038(2) 0.029(2) -0.0007(17) 0.0092(18) -0.0014(19)
C9 0.052(2) 0.0244(19) 0.0330(19) 0.0026(16) 0.0077(17) -0.0052(17)
C10 0.0301(19) 0.0226(18) 0.032(2) 0.0071(15) 0.0052(16) -0.0014(15)
C11 0.041(2) 0.0275(19) 0.038(2) 0.0020(16) 0.0025(18) -0.0063(16)
C12 0.039(2) 0.038(2) 0.053(3) 0.0088(19) -0.007(2) -0.0023(18)
C13 0.033(2) 0.041(2) 0.071(3) 0.017(2) 0.007(2) 0.0078(19)
C14 0.045(3) 0.037(2) 0.056(3) 0.017(2) 0.025(2) 0.0125(19)
C15 0.039(2) 0.028(2) 0.042(2) 0.0093(17) 0.0092(19) 0.0072(17)
C16 0.039(2) 0.0254(18) 0.0254(18) -0.0006(15) 0.0038(16) 0.0048(16)
C17 0.039(2) 0.042(2) 0.030(2) 0.0064(17) -0.0008(17) -0.0028(18)
C18 0.043(2) 0.052(3) 0.046(3) 0.002(2) -0.004(2) 0.002(2)
C19 0.060(3) 0.048(2) 0.035(2) 0.001(2) -0.004(2) 0.020(2)
C20 0.070(3) 0.042(2) 0.029(2) 0.0092(18) 0.014(2) 0.021(2)
C21 0.044(2) 0.034(2) 0.034(2) 0.0068(16) 0.0119(18) 0.0086(17)
C22 0.042(2) 0.055(3) 0.049(3) 0.021(2) 0.010(2) 0.000(2)
C23 0.043(2) 0.051(3) 0.043(2) 0.0107(19) 0.013(2) -0.0008(19)
C24 0.037(2) 0.035(2) 0.064(3) -0.003(2) 0.014(2) -0.0116(18)
C25 0.038(2) 0.045(2) 0.050(3) -0.015(2) 0.0018(19) -0.0121(19)
C26 0.028(2) 0.041(2) 0.053(3) 0.0033(19) 0.0077(19) 0.0045(17)
C27 0.045(3) 0.122(5) 0.049(3) 0.025(3) -0.021(2) -0.029(3)
C28 0.089(4) 0.062(3) 0.034(2) -0.004(2) -0.010(2) 0.008(3)
C29 0.055(3) 0.052(3) 0.058(3) -0.001(2) -0.012(2) 0.018(2)
C30 0.058(3) 0.069(3) 0.045(3) -0.032(2) 0.004(2) -0.008(2)
C31 0.036(2) 0.058(3) 0.051(3) -0.001(2) -0.007(2) 0.006(2)
C32 0.035(2) 0.041(2) 0.0250(18) -0.0002(16) 0.0025(16) 0.0055(17)
C33 0.0279(19) 0.0266(19) 0.0332(19) 0.0000(15) 0.0023(16) 0.0007(15)
C34 0.0287(19) 0.042(2) 0.038(2) 0.0032(18) 0.0056(16) 0.0030(18)
C35 0.032(2) 0.046(2) 0.036(2) -0.0030(18) 0.0040(17) 0.0104(18)
C36 0.039(2) 0.032(2) 0.033(2) -0.0062(16) 0.0012(17) 0.0106(17)
C37 0.031(2) 0.0275(19) 0.032(2) 0.0039(15) -0.0015(16) 0.0021(15)
Ti101 0.0303(3) 0.0223(3) 0.0247(3) 0.0013(3) -0.0006(3) -0.0014(3)
N101 0.0303(16) 0.0244(15) 0.0270(15) 0.0013(12) 0.0029(13) 0.0001(12)
N102 0.0339(17) 0.0274(16) 0.0278(16) 0.0037(13) -0.0014(13) -0.0032(13)
N103 0.048(2) 0.0311(17) 0.0305(17) 0.0081(13) -0.0060(15) -0.0024(14)
N104 0.0418(18) 0.0290(16) 0.0273(16) -0.0038(13) -0.0018(14) -0.0109(14)
N105 0.0421(19) 0.0316(17) 0.0389(19) 0.0041(14) 0.0060(15) -0.0059(14)
N106 0.0325(16) 0.0261(16) 0.0314(16) 0.0002(13) 0.0005(13) 0.0037(13)
Si101 0.0533(7) 0.0387(6) 0.0331(6) 0.0034(5) -0.0130(5) 0.0026(5)
Si102 0.0327(5) 0.0316(5) 0.0260(5) -0.0023(4) -0.0018(4) -0.0012(4)
C101 0.0257(19) 0.0292(19) 0.0265(18) -0.0022(15) -0.0017(15) 0.0003(15)
C102 0.035(2) 0.0271(19) 0.0274(19) -0.0021(15) 0.0005(16) 0.0021(15)
C103 0.031(2) 0.0298(19) 0.033(2) -0.0022(15) 0.0085(16) 0.0005(16)
C104 0.033(2) 0.053(3) 0.058(3) 0.008(2) 0.005(2) 0.0046(19)
C105 0.032(2) 0.071(3) 0.084(4) 0.012(3) 0.016(2) 0.003(2)
C106 0.046(3) 0.062(3) 0.070(3) -0.006(3) 0.032(3) -0.010(2)
C107 0.056(3) 0.077(3) 0.039(3) 0.008(2) 0.017(2) -0.008(3)
C108 0.034(2) 0.060(3) 0.038(2) 0.004(2) 0.0074(18) -0.0022(19)
C109 0.055(3) 0.029(2) 0.044(2) -0.0005(17) 0.008(2) 0.0084(18)
C110 0.034(2) 0.0196(17) 0.039(2) 0.0065(15) -0.0005(17) -0.0015(15)
C111 0.042(2) 0.027(2) 0.042(2) 0.0012(17) -0.0066(18) -0.0026(17)
C112 0.053(3) 0.029(2) 0.067(3) 0.007(2) -0.019(2) -0.0055(19)
C113 0.037(2) 0.037(2) 0.085(4) 0.015(2) -0.012(3) -0.0071(18)
C114 0.044(3) 0.037(2) 0.070(3) 0.017(2) 0.009(2) 0.0033(19)
C115 0.041(2) 0.029(2) 0.043(2) 0.0101(17) -0.0003(19) 0.0028(17)
C116 0.036(2) 0.0260(18) 0.0275(19) -0.0041(15) -0.0018(16) 0.0050(16)
C117 0.043(2) 0.035(2) 0.046(2) -0.0014(18) -0.0058(19) -0.0003(18)
C118 0.049(3) 0.043(2) 0.060(3) -0.018(2) -0.023(2) 0.007(2)
C119 0.069(3) 0.046(3) 0.037(2) -0.009(2) -0.016(2) 0.022(2)
C120 0.057(3) 0.042(2) 0.030(2) 0.0022(18) 0.0001(19) 0.016(2)
C121 0.042(2) 0.0281(19) 0.0315(19) -0.0005(16) 0.0007(16) 0.0076(17)
C122 0.087(4) 0.039(3) 0.056(3) 0.018(2) -0.021(3) -0.018(2)
C123 0.107(5) 0.108(5) 0.095(5) 0.061(4) -0.029(4) -0.065(4)
C124 0.181(7) 0.070(4) 0.060(4) -0.026(3) 0.049(4) -0.080(4)
C125 0.091(4) 0.049(3) 0.040(3) -0.006(2) 0.000(2) -0.034(3)
C126 0.048(3) 0.064(4) 0.192(8) 0.000(4) 0.022(4) -0.022(3)
C127 0.034(2) 0.042(2) 0.043(2) -0.0037(18) -0.0040(18) -0.0009(18)
C128 0.140(5) 0.090(4) 0.031(2) 0.013(3) -0.014(3) -0.045(4)
C129 0.071(3) 0.064(3) 0.100(4) -0.028(3) -0.042(3) 0.031(3)
C130 0.050(3) 0.039(2) 0.041(2) -0.0119(18) 0.006(2) -0.0066(19)
C131 0.041(2) 0.056(3) 0.051(3) 0.006(2) -0.010(2) -0.001(2)
C132 0.042(2) 0.031(2) 0.030(2) 0.0000(15) 0.0055(17) -0.0032(17)
C133 0.034(2) 0.031(2) 0.039(2) 0.0024(16) -0.0020(17) 0.0028(16)
C134 0.030(2) 0.051(3) 0.057(3) 0.008(2) 0.006(2) -0.0051(19)
C135 0.033(2) 0.070(3) 0.045(2) 0.007(2) 0.0049(18) 0.015(2)
C136 0.043(2) 0.049(3) 0.043(2) -0.005(2) 0.004(2) 0.018(2)
C137 0.042(2) 0.031(2) 0.043(2) -0.0026(17) -0.0048(19) 0.0074(17)

loop_
_atom_type_symbol
_atom_type_scat_dispersion_real
_atom_type_scat_dispersion_imag
_atom_type_scat_Cromer_Mann_a1
_atom_type_scat_Cromer_Mann_b1
_atom_type_scat_Cromer_Mann_a2
_atom_type_scat_Cromer_Mann_b2
_atom_type_scat_Cromer_Mann_a3
_atom_type_scat_Cromer_Mann_b3
_atom_type_scat_Cromer_Mann_a4
_atom_type_scat_Cromer_Mann_b4
_atom_type_scat_Cromer_Mann_c
_atom_type_scat_source
C 0.0033 0.0016 2.3100 20.8439 1.0200 10.2075 1.5886 0.5687 0.8650 51.6512 0.2156 'International Tables Vol C 4.2.6.8 and 6.1.1.4'
H 0.0000 0.0000 0.4930 10.5109 0.3229 26.1257 0.1402 3.1424 0.0408 57.7998 0.0030 'International Tables Vol C 4.2.6.8 and 6.1.1.4'
N 0.0061 0.0033 12.2126 0.0057 3.1322 9.8933 2.0125 28.9975 1.1663 0.5826 -11.5290 'International Tables Vol C 4.2.6.8 and 6.1.1.4'
Si 0.0817 0.0704 6.2915 2.4386 3.0353 32.3337 1.9891 0.6785 1.5410 81.6937 1.1407 'International Tables Vol C 4.2.6.8 and 6.1.1.4'
Ti 0.2776 0.4457 9.7595 7.8508 7.3558 0.5000 1.6991 35.6338 1.9021 116.1050 1.2807 'International Tables Vol C 4.2.6.8 and 6.1.1.4'

loop_
_geom_angle_atom_site_label_1
_geom_angle_atom_site_label_2
_geom_angle_atom_site_label_3
_geom_angle
_geom_angle_publ_flag
N1 Ti1 N3 114.44(12) yes
N1 Ti1 N4 112.40(12) yes
N3 Ti1 N4 131.06(12) yes
N1 Ti1 N5 105.02(12) yes
N3 Ti1 N5 78.34(11) yes
N4 Ti1 N5 76.74(11) yes
N1 Ti1 N6 101.31(11) yes
N3 Ti1 N6 94.31(11) yes
N4 Ti1 N6 89.81(11) yes
N5 Ti1 N6 153.39(10) yes
Ti1 N1 C1 161.8(2) yes
C2 N2 C10 117.6(3) yes
C2 N2 C16 115.2(3) yes
C10 N2 C16 123.9(3) yes
Ti1 N3 Si1 132.66(17) yes
Ti1 N3 C22 117.7(2) yes
Si1 N3 C22 109.5(2) yes
Ti1 N4 Si2 129.34(16) yes
Ti1 N4 C25 116.5(2) yes
Si2 N4 C25 113.1(2) yes
Ti1 N5 C23 107.8(2) yes
Ti1 N5 C24 100.5(2) yes
C23 N5 C24 111.4(3) yes
Ti1 N5 C26 115.2(2) yes
C23 N5 C26 111.0(3) yes
C24 N5 C26 110.5(3) yes
Ti1 N6 C33 124.2(2) yes
Ti1 N6 C37 118.4(2) yes
C33 N6 C37 117.4(3) yes
N3 Si1 C27 115.61(18) yes
N3 Si1 C28 111.3(2) yes
C27 Si1 C28 105.8(2) yes
N3 Si1 C29 109.29(18) yes
C27 Si1 C29 106.4(3) yes
C28 Si1 C29 108.1(2) yes
N4 Si2 C30 109.2(2) yes
N4 Si2 C31 111.03(18) yes
C30 Si2 C31 106.4(2) yes
N4 Si2 C32 112.03(15) yes
C30 Si2 C32 109.90(19) yes
C31 Si2 C32 108.15(19) yes
N1 C1 C2 125.8(3) yes
N1 C1 C3 114.9(3) yes
C2 C1 C3 119.3(3) yes
N2 C2 C1 120.3(3) yes
N2 C2 C9 113.3(3) yes
C1 C2 C9 126.3(3) yes
C1 C3 C4 121.7(3) yes
C1 C3 C8 119.8(3) yes
C4 C3 C8 118.5(3) yes
C3 C4 C5 120.6(4) yes
C3 C4 H41 119.2 no
C5 C4 H41 120.2 no
C4 C5 C6 119.8(4) yes
C4 C5 H51 119.8 no
C6 C5 H51 120.4 no
C5 C6 C7 120.5(4) yes
C5 C6 H61 119.7 no
C7 C6 H61 119.8 no
C6 C7 C8 119.4(4) yes
C6 C7 H71 120.1 no
C8 C7 H71 120.4 no
C7 C8 C3 121.2(4) yes
C7 C8 H81 119.7 no
C3 C8 H81 119.1 no
C2 C9 H91 109.2 no
C2 C9 H92 109.4 no
H91 C9 H92 109.5 no
C2 C9 H93 109.8 no
H91 C9 H93 109.5 no
H92 C9 H93 109.5 no
N2 C10 C11 120.2(3) yes
N2 C10 C15 122.2(3) yes
C11 C10 C15 117.6(3) yes
C10 C11 C12 121.3(4) yes
C10 C11 H111 119.0 no
C12 C11 H111 119.8 no
C11 C12 C13 120.9(4) yes
C11 C12 H121 119.7 no
C13 C12 H121 119.4 no
C12 C13 C14 118.5(4) yes
C12 C13 H131 120.6 no
C14 C13 H131 120.9 no
C13 C14 C15 121.2(4) yes
C13 C14 H141 119.1 no
C15 C14 H141 119.7 no
C10 C15 C14 120.4(4) yes
C10 C15 H151 119.5 no
C14 C15 H151 120.1 no
N2 C16 C17 117.8(3) yes
N2 C16 C21 124.7(3) yes
C17 C16 C21 117.5(3) yes
C16 C17 C18 121.5(4) yes
C16 C17 H171 118.7 no
C18 C17 H171 119.8 no
C17 C18 C19 120.4(4) yes
C17 C18 H181 119.9 no
C19 C18 H181 119.7 no
C18 C19 C20 118.6(4) yes
C18 C19 H191 120.8 no
C20 C19 H191 120.6 no
C19 C20 C21 121.5(4) yes
C19 C20 H201 119.3 no
C21 C20 H201 119.2 no
C16 C21 C20 120.4(4) yes
C16 C21 H211 119.3 no
C20 C21 H211 120.3 no
N3 C22 C23 109.2(3) yes
N3 C22 H221 109.2 no
C23 C22 H221 110.0 no
N3 C22 H222 109.7 no
C23 C22 H222 109.3 no
H221 C22 H222 109.5 no
C22 C23 N5 108.6(3) yes
C22 C23 H231 109.4 no
N5 C23 H231 109.6 no
C22 C23 H232 110.2 no
N5 C23 H232 109.6 no
H231 C23 H232 109.5 no
N5 C24 C25 109.5(3) yes
N5 C24 H241 109.6 no
C25 C24 H241 109.8 no
N5 C24 H242 109.2 no
C25 C24 H242 109.3 no
H241 C24 H242 109.5 no
C24 C25 N4 109.4(3) yes
C24 C25 H251 109.4 no
N4 C25 H251 109.2 no
C24 C25 H252 110.1 no
N4 C25 H252 109.2 no
H251 C25 H252 109.5 no
N5 C26 H261 109.2 no
N5 C26 H262 109.4 no
H261 C26 H262 109.5 no
N5 C26 H263 109.8 no
H261 C26 H263 109.5 no
H262 C26 H263 109.5 no
Si1 C27 H271 109.8 no
Si1 C27 H272 109.1 no
H271 C27 H272 109.5 no
Si1 C27 H273 109.5 no
H271 C27 H273 109.5 no
H272 C27 H273 109.5 no
Si1 C28 H281 109.5 no
Si1 C28 H282 109.6 no
H281 C28 H282 109.5 no
Si1 C28 H283 109.3 no
H281 C28 H283 109.5 no
H282 C28 H283 109.5 no
Si1 C29 H291 109.3 no
Si1 C29 H292 109.7 no
H291 C29 H292 109.5 no
Si1 C29 H293 109.5 no
H291 C29 H293 109.5 no
H292 C29 H293 109.5 no
Si2 C30 H301 109.4 no
Si2 C30 H302 109.6 no
H301 C30 H302 109.5 no
Si2 C30 H303 109.4 no
H301 C30 H303 109.5 no
H302 C30 H303 109.5 no
Si2 C31 H311 109.1 no
Si2 C31 H312 109.7 no
H311 C31 H312 109.5 no
Si2 C31 H313 109.6 no
H311 C31 H313 109.5 no
H312 C31 H313 109.5 no
Si2 C32 H321 109.6 no
Si2 C32 H322 109.4 no
H321 C32 H322 109.5 no
Si2 C32 H323 109.4 no
H321 C32 H323 109.5 no
H322 C32 H323 109.5 no
N6 C33 C34 122.8(3) yes
N6 C33 H331 118.3 no
C34 C33 H331 118.9 no
C33 C34 C35 118.8(4) yes
C33 C34 H341 120.4 no
C35 C34 H341 120.8 no
C34 C35 C36 119.2(3) yes
C34 C35 H351 120.2 no
C36 C35 H351 120.5 no
C35 C36 C37 118.9(3) yes
C35 C36 H361 120.3 no
C37 C36 H361 120.8 no
C36 C37 N6 122.9(3) yes
C36 C37 H371 118.6 no
N6 C37 H371 118.5 no
N101 Ti101 N103 110.66(13) yes
N101 Ti101 N104 110.97(13) yes
N103 Ti101 N104 136.91(12) yes
N101 Ti101 N105 112.12(12) yes
N103 Ti101 N105 77.59(12) yes
N104 Ti101 N105 77.01(12) yes
N101 Ti101 N106 102.97(12) yes
N103 Ti101 N106 91.18(12) yes
N104 Ti101 N106 90.05(12) yes
N105 Ti101 N106 144.90(11) yes
Ti101 N101 C101 160.3(2) yes
C102 N102 C110 120.5(3) yes
C102 N102 C116 114.9(3) yes
C110 N102 C116 122.7(3) yes
Ti101 N103 Si101 128.36(17) yes
Ti101 N103 C122 116.5(2) yes
Si101 N103 C122 115.2(3) yes
Ti101 N104 Si102 128.88(16) yes
Ti101 N104 C125 118.1(2) yes
Si102 N104 C125 112.6(2) yes
Ti101 N105 C123 108.3(3) yes
Ti101 N105 C124 103.4(3) yes
C123 N105 C124 111.5(5) yes
Ti101 N105 C126 113.7(3) yes
C123 N105 C126 109.4(5) yes
C124 N105 C126 110.4(5) yes
Ti101 N106 C133 126.3(2) yes
Ti101 N106 C137 116.0(2) yes
C133 N106 C137 117.6(3) yes
N103 Si101 C127 112.61(16) yes
N103 Si101 C128 111.1(2) yes
C127 Si101 C128 106.2(2) yes
N103 Si101 C129 110.3(2) yes
C127 Si101 C129 107.7(2) yes
C128 Si101 C129 108.8(3) yes
N104 Si102 C130 109.72(17) yes
N104 Si102 C131 111.00(18) yes
C130 Si102 C131 107.2(2) yes
N104 Si102 C132 112.39(15) yes
C130 Si102 C132 107.88(17) yes
C131 Si102 C132 108.50(19) yes
N101 C101 C102 126.4(3) yes
N101 C101 C103 113.6(3) yes
C102 C101 C103 119.9(3) yes
N102 C102 C101 120.4(3) yes
N102 C102 C109 114.3(3) yes
C101 C102 C109 125.3(3) yes
C101 C103 C104 119.2(3) yes
C101 C103 C108 122.3(3) yes
C104 C103 C108 118.2(4) yes
C103 C104 C105 120.7(4) yes
C103 C104 H1041 119.4 no
C105 C104 H1041 119.9 no
C104 C105 C106 120.1(4) yes
C104 C105 H1051 120.1 no
C106 C105 H1051 119.8 no
C105 C106 C107 119.8(4) yes
C105 C106 H1061 120.2 no
C107 C106 H1061 120.0 no
C106 C107 C108 120.0(4) yes
C106 C107 H1071 120.1 no
C108 C107 H1071 119.9 no
C107 C108 C103 121.1(4) yes
C107 C108 H1081 120.0 no
C103 C108 H1081 118.9 no
C102 C109 H1091 109.5 no
C102 C109 H1092 109.7 no
H1091 C109 H1092 109.5 no
C102 C109 H1093 109.2 no
H1091 C109 H1093 109.5 no
H1092 C109 H1093 109.5 no
N102 C110 C111 119.1(3) yes
N102 C110 C115 122.0(3) yes
C111 C110 C115 118.8(3) yes
C110 C111 C112 119.3(4) yes
C110 C111 H1111 120.0 no
C112 C111 H1111 120.7 no
C111 C112 C113 121.8(4) yes
C111 C112 H1121 119.3 no
C113 C112 H1121 118.9 no
C112 C113 C114 119.1(4) yes
C112 C113 H1131 120.1 no
C114 C113 H1131 120.7 no
C113 C114 C115 120.3(4) yes
C113 C114 H1141 119.7 no
C115 C114 H1141 120.0 no
C110 C115 C114 120.6(4) yes
C110 C115 H1151 119.1 no
C114 C115 H1151 120.3 no
N102 C116 C117 118.5(3) yes
N102 C116 C121 122.6(3) yes
C117 C116 C121 118.9(3) yes
C116 C117 C118 120.4(4) yes
C116 C117 H1171 119.1 no
C118 C117 H1171 120.5 no
C117 C118 C119 120.2(4) yes
C117 C118 H1181 119.8 no
C119 C118 H1181 120.0 no
C118 C119 C120 119.1(4) yes
C118 C119 H1191 120.2 no
C120 C119 H1191 120.8 no
C119 C120 C121 121.4(4) yes
C119 C120 H1201 118.9 no
C121 C120 H1201 119.7 no
C116 C121 C120 120.1(4) yes
C116 C121 H1211 119.3 no
C120 C121 H1211 120.6 no
N103 C122 C123 108.5(4) yes
N103 C122 H1221 109.5 no
C123 C122 H1221 110.8 no
N103 C122 H1222 109.6 no
C123 C122 H1222 108.9 no
H1221 C122 H1222 109.5 no
C122 C123 N105 113.5(5) yes
C122 C123 H1231 107.7 no
N105 C123 H1231 108.0 no
C122 C123 H1232 109.6 no
N105 C123 H1232 108.5 no
H1231 C123 H1232 109.5 no
N105 C124 C125 115.3(4) yes
N105 C124 H1241 107.8 no
C125 C124 H1241 107.6 no
N105 C124 H1242 107.8 no
C125 C124 H1242 108.7 no
H1241 C124 H1242 109.5 no
N104 C125 C124 111.0(4) yes
N104 C125 H1251 109.0 no
C124 C125 H1251 109.0 no
N104 C125 H1252 108.6 no
C124 C125 H1252 109.8 no
H1251 C125 H1252 109.5 no
N105 C126 H1261 110.0 no
N105 C126 H1262 108.8 no
H1261 C126 H1262 109.5 no
N105 C126 H1263 109.6 no
H1261 C126 H1263 109.5 no
H1262 C126 H1263 109.5 no
Si101 C127 H1271 109.3 no
Si101 C127 H1272 109.5 no
H1271 C127 H1272 109.5 no
Si101 C127 H1273 109.5 no
H1271 C127 H1273 109.5 no
H1272 C127 H1273 109.5 no
Si101 C128 H1281 109.9 no
Si101 C128 H1282 108.8 no
H1281 C128 H1282 109.5 no
Si101 C128 H1283 109.7 no
H1281 C128 H1283 109.5 no
H1282 C128 H1283 109.5 no
Si101 C129 H1291 109.9 no
Si101 C129 H1292 109.2 no
H1291 C129 H1292 109.5 no
Si101 C129 H1293 109.3 no
H1291 C129 H1293 109.5 no
H1292 C129 H1293 109.5 no
Si102 C130 H1301 109.5 no
Si102 C130 H1302 109.3 no
H1301 C130 H1302 109.5 no
Si102 C130 H1303 109.6 no
H1301 C130 H1303 109.5 no
H1302 C130 H1303 109.5 no
Si102 C131 H1311 109.5 no
Si102 C131 H1312 109.4 no
H1311 C131 H1312 109.5 no
Si102 C131 H1313 109.4 no
H1311 C131 H1313 109.5 no
H1312 C131 H1313 109.5 no
Si102 C132 H1321 109.6 no
Si102 C132 H1322 109.4 no
H1321 C132 H1322 109.5 no
Si102 C132 H1323 109.4 no
H1321 C132 H1323 109.5 no
H1322 C132 H1323 109.5 no
N106 C133 C134 122.4(4) yes
N106 C133 H1331 118.5 no
C134 C133 H1331 119.2 no
C133 C134 C135 119.5(4) yes
C133 C134 H1341 120.2 no
C135 C134 H1341 120.3 no
C134 C135 C136 118.5(4) yes
C134 C135 H1351 120.3 no
C136 C135 H1351 121.1 no
C135 C136 C137 118.8(4) yes
C135 C136 H1361 120.3 no
C137 C136 H1361 120.9 no
C136 C137 N106 123.2(4) yes
C136 C137 H1371 118.8 no
N106 C137 H1371 118.0 no

loop_
_geom_bond_atom_site_label_1
_geom_bond_atom_site_label_2
_geom_bond_distance
_geom_bond_publ_flag
Ti1 N1 1.757(3) yes
Ti1 N3 2.022(3) yes
Ti1 N4 2.005(3) yes
Ti1 N5 2.232(3) yes
Ti1 N6 2.199(3) yes
N1 C1 1.375(4) yes
N2 C2 1.442(4) yes
N2 C10 1.405(4) yes
N2 C16 1.416(4) yes
N3 Si1 1.728(3) yes
N3 C22 1.479(5) yes
N4 Si2 1.722(3) yes
N4 C25 1.471(5) yes
N5 C23 1.481(5) yes
N5 C24 1.473(5) yes
N5 C26 1.475(4) yes
N6 C33 1.337(4) yes
N6 C37 1.353(4) yes
Si1 C27 1.871(5) yes
Si1 C28 1.876(4) yes
Si1 C29 1.871(4) yes
Si2 C30 1.870(4) yes
Si2 C31 1.872(4) yes
Si2 C32 1.851(4) yes
C1 C2 1.349(5) yes
C1 C3 1.499(5) yes
C2 C9 1.507(5) yes
C3 C4 1.393(5) yes
C3 C8 1.380(5) yes
C4 C5 1.383(6) yes
C4 H41 1.000 no
C5 C6 1.376(7) yes
C5 H51 1.000 no
C6 C7 1.377(7) yes
C6 H61 1.000 no
C7 C8 1.384(5) yes
C7 H71 1.000 no
C8 H81 1.000 no
C9 H91 1.000 no
C9 H92 1.000 no
C9 H93 1.000 no
C10 C11 1.401(5) yes
C10 C15 1.400(5) yes
C11 C12 1.380(5) yes
C11 H111 1.000 no
C12 C13 1.380(6) yes
C12 H121 1.000 no
C13 C14 1.390(6) yes
C13 H131 1.000 no
C14 C15 1.386(5) yes
C14 H141 1.000 no
C15 H151 1.000 no
C16 C17 1.394(5) yes
C16 C21 1.398(5) yes
C17 C18 1.380(5) yes
C17 H171 1.000 no
C18 C19 1.383(6) yes
C18 H181 1.000 no
C19 C20 1.378(6) yes
C19 H191 1.000 no
C20 C21 1.379(5) yes
C20 H201 1.000 no
C21 H211 1.000 no
C22 C23 1.504(6) yes
C22 H221 1.000 no
C22 H222 1.000 no
C23 H231 1.000 no
C23 H232 1.000 no
C24 C25 1.513(6) yes
C24 H241 1.000 no
C24 H242 1.000 no
C25 H251 1.000 no
C25 H252 1.000 no
C26 H261 1.000 no
C26 H262 1.000 no
C26 H263 1.000 no
C27 H271 1.000 no
C27 H272 1.000 no
C27 H273 1.000 no
C28 H281 1.000 no
C28 H282 1.000 no
C28 H283 1.000 no
C29 H291 1.000 no
C29 H292 1.000 no
C29 H293 1.000 no
C30 H301 1.000 no
C30 H302 1.000 no
C30 H303 1.000 no
C31 H311 1.000 no
C31 H312 1.000 no
C31 H313 1.000 no
C32 H321 1.000 no
C32 H322 1.000 no
C32 H323 1.000 no
C33 C34 1.383(5) yes
C33 H331 1.000 no
C34 C35 1.376(5) yes
C34 H341 1.000 no
C35 C36 1.374(5) yes
C35 H351 1.000 no
C36 C37 1.371(5) yes
C36 H361 1.000 no
C37 H371 1.000 no
Ti101 N101 1.750(3) yes
Ti101 N103 2.005(3) yes
Ti101 N104 2.006(3) yes
Ti101 N105 2.272(3) yes
Ti101 N106 2.208(3) yes
N101 C101 1.371(4) yes
N102 C102 1.448(5) yes
N102 C110 1.411(4) yes
N102 C116 1.417(4) yes
N103 Si101 1.726(3) yes
N103 C122 1.470(5) yes
N104 Si102 1.727(3) yes
N104 C125 1.462(5) yes
N105 C123 1.447(6) yes
N105 C124 1.431(6) yes
N105 C126 1.463(6) yes
N106 C133 1.338(5) yes
N106 C137 1.344(4) yes
Si101 C127 1.851(4) yes
Si101 C128 1.873(5) yes
Si101 C129 1.872(5) yes
Si102 C130 1.868(4) yes
Si102 C131 1.873(4) yes
Si102 C132 1.868(4) yes
C101 C102 1.356(5) yes
C101 C103 1.494(5) yes
C102 C109 1.502(5) yes
C103 C104 1.396(5) yes
C103 C108 1.380(5) yes
C104 C105 1.384(6) yes
C104 H1041 1.000 no
C105 C106 1.375(7) yes
C105 H1051 1.000 no
C106 C107 1.380(7) yes
C106 H1061 1.000 no
C107 C108 1.383(6) yes
C107 H1071 1.000 no
C108 H1081 1.000 no
C109 H1091 1.000 no
C109 H1092 1.000 no
C109 H1093 1.000 no
C110 C111 1.411(5) yes
C110 C115 1.392(5) yes
C111 C112 1.385(6) yes
C111 H1111 1.000 no
C112 C113 1.373(7) yes
C112 H1121 1.000 no
C113 C114 1.389(6) yes
C113 H1131 1.000 no
C114 C115 1.390(6) yes
C114 H1141 1.000 no
C115 H1151 1.000 no
C116 C117 1.393(5) yes
C116 C121 1.395(5) yes
C117 C118 1.395(5) yes
C117 H1171 1.000 no
C118 C119 1.397(6) yes
C118 H1181 1.000 no
C119 C120 1.369(6) yes
C119 H1191 1.000 no
C120 C121 1.388(5) yes
C120 H1201 1.000 no
C121 H1211 1.000 no
C122 C123 1.451(7) yes
C122 H1221 1.000 no
C122 H1222 1.000 no
C123 H1231 1.000 no
C123 H1232 1.000 no
C124 C125 1.437(7) yes
C124 H1241 1.000 no
C124 H1242 1.000 no
C125 H1251 1.000 no
C125 H1252 1.000 no
C126 H1261 1.000 no
C126 H1262 1.000 no
C126 H1263 1.000 no
C127 H1271 1.000 no
C127 H1272 1.000 no
C127 H1273 1.000 no
C128 H1281 1.000 no
C128 H1282 1.000 no
C128 H1283 1.000 no
C129 H1291 1.000 no
C129 H1292 1.000 no
C129 H1293 1.000 no
C130 H1301 1.000 no
C130 H1302 1.000 no
C130 H1303 1.000 no
C131 H1311 1.000 no
C131 H1312 1.000 no
C131 H1313 1.000 no
C132 H1321 1.000 no
C132 H1322 1.000 no
C132 H1323 1.000 no
C133 C134 1.377(5) yes
C133 H1331 1.000 no
C134 C135 1.375(6) yes
C134 H1341 1.000 no
C135 C136 1.379(6) yes
C135 H1351 1.000 no
C136 C137 1.370(6) yes
C136 H1361 1.000 no
C137 H1371 1.000 no
